data_7123609
loop_
_publ_author_name
'Dastidar, Parthasarathi'
'Chakraborty, Poulami'

_publ_section_title
;
 An Easy Access to Topical Gels of an Anti-cancer Prodrug (5-Flurouracil
 Acetic Acid) for Self-drug-delivery Applications
;
_journal_name_full 'Chemical Communications'
_journal_paper_doi 10.1039/C9CC03037A
_journal_year 2019
_chemical_formula_moiety 'C6 H4 F N2 O4, C9 H22 N'
_chemical_formula_sum 'C15 H26 F N3 O4'
_chemical_formula_weight 331.39
_chemical_name_systematic FuA_9
_space_group_crystal_system triclinic
_space_group_IT_number 2
_space_group_name_Hall '-P 1'
_space_group_name_H-M_alt 'P -1'
_symmetry_space_group_name_Hall '-P 1'
_symmetry_space_group_name_H-M 'P -1'
_atom_sites_solution_hydrogens geom
_atom_sites_solution_primary direct
_audit_creation_date 2018-09-12
_audit_creation_method
;
Olex2 1.2
(compiled 2017.08.10 svn.r3458 for OlexSys, GUI svn.r5381)
;
_audit_update_record
;
2018-09-20 deposited with the CCDC.    2019-06-07 downloaded from the CCDC.
;
_cell_angle_alpha 100.883(2)
_cell_angle_beta 96.135(2)
_cell_angle_gamma 91.952(2)
_cell_formula_units_Z 2
_cell_length_a 4.6735(7)
_cell_length_b 10.5865(15)
_cell_length_c 17.880(3)
_cell_measurement_reflns_used 2502
_cell_measurement_temperature 296(2)
_cell_measurement_theta_max 22.90
_cell_measurement_theta_min 2.34
_cell_volume 862.4(2)
_computing_cell_refinement 'SAINT v8.34A (Bruker, 2013)'
_computing_data_reduction 'SAINT v8.34A (Bruker, 2013)'
_computing_molecular_graphics 'Olex2 (Dolomanov et al., 2009)'
_computing_publication_material 'Olex2 (Dolomanov et al., 2009)'
_computing_structure_refinement 'XL (Sheldrick, 2008)'
_computing_structure_solution 'ShelXS (Sheldrick, 2008)'
_diffrn_ambient_temperature 296.15
_diffrn_measured_fraction_theta_full 0.999
_diffrn_measured_fraction_theta_max 0.985
_diffrn_measurement_device_type 'Bruker APEX-II CCD'
_diffrn_measurement_method '\f and \w scans'
_diffrn_radiation_type MoK\a
_diffrn_radiation_wavelength 0.71073
_diffrn_reflns_av_R_equivalents 0.0822
_diffrn_reflns_av_unetI/netI 0.0593
_diffrn_reflns_Laue_measured_fraction_full 0.999
_diffrn_reflns_Laue_measured_fraction_max 0.985
_diffrn_reflns_limit_h_max 5
_diffrn_reflns_limit_h_min -5
_diffrn_reflns_limit_k_max 13
_diffrn_reflns_limit_k_min -13
_diffrn_reflns_limit_l_max 21
_diffrn_reflns_limit_l_min -22
_diffrn_reflns_number 22159
_diffrn_reflns_point_group_measured_fraction_full 0.999
_diffrn_reflns_point_group_measured_fraction_max 0.985
_diffrn_reflns_theta_full 25.242
_diffrn_reflns_theta_max 26.114
_diffrn_reflns_theta_min 1.962
_diffrn_standards_number 0
_exptl_absorpt_coefficient_mu 0.099
_exptl_absorpt_correction_T_max 0.7453
_exptl_absorpt_correction_T_min 0.6518
_exptl_absorpt_correction_type multi-scan
_exptl_absorpt_process_details
'SADABS-2014/4 (Bruker,2014/4) was used for absorption correction. wR2(int) was 0.1427 before and 0.0571 after correction. The Ratio of minimum to maximum transmission is 0.8745. The \l/2 correction factor is 0.00150.'
_exptl_crystal_colour 'clear light colourless'
_exptl_crystal_colour_lustre clear
_exptl_crystal_colour_modifier light
_exptl_crystal_colour_primary colourless
_exptl_crystal_density_diffrn 1.276
_exptl_crystal_description plate
_exptl_crystal_F_000 356
_exptl_crystal_size_max 0.24
_exptl_crystal_size_mid 0.2
_exptl_crystal_size_min 0.12
_refine_diff_density_max 0.283
_refine_diff_density_min -0.267
_refine_diff_density_rms 0.054
_refine_ls_extinction_coef 0.031(3)
_refine_ls_extinction_expression Fc^*^=kFc[1+0.001xFc^2^\l^3^/sin(2\q)]^-1/4^
_refine_ls_extinction_method 'SHELXL-2016/6 (Sheldrick 2016)'
_refine_ls_goodness_of_fit_ref 1.021
_refine_ls_hydrogen_treatment constr
_refine_ls_matrix_type full
_refine_ls_number_parameters 211
_refine_ls_number_reflns 3370
_refine_ls_number_restraints 0
_refine_ls_restrained_S_all 1.021
_refine_ls_R_factor_all 0.1002
_refine_ls_R_factor_gt 0.0498
_refine_ls_shift/su_max 0.000
_refine_ls_shift/su_mean 0.000
_refine_ls_structure_factor_coef Fsqd
_refine_ls_weighting_details 'w=1/[\s^2^(Fo^2^)+(0.0376P)^2^+0.6499P] where P=(Fo^2^+2Fc^2^)/3'
_refine_ls_weighting_scheme calc
_refine_ls_wR_factor_gt 0.0978
_refine_ls_wR_factor_ref 0.1214
_reflns_Friedel_coverage 0.000
_reflns_number_gt 2121
_reflns_number_total 3370
_reflns_threshold_expression 'I > 2\s(I)'
_cod_data_source_file c9cc03037a4.cif
_cod_data_source_block FuA_9
_cod_database_code 7123609
_shelx_shelxl_version_number 2016/6
_shelx_space_group_comment
;
The symmetry employed for this shelxl refinement is uniquely defined
by the following loop, which should always be used as a source of
symmetry information in preference to the above space-group names.
They are only intended as comments.
;
_olex2_refinement_description
;
1. Fixed Uiso
 At 1.2 times of:
  All C(H) groups, All C(H,H) groups, All N(H) groups, All N(H,H,H) groups
 At 1.5 times of:
  All C(H,H,H) groups
2.a Secondary CH2 refined with riding coordinates:
 C5(H5A,H5B), C7(H7A,H7B), C8(H8A,H8B), C10(H10A,H10B), C9(H9A,H9B), C11(H11A,
 H11B), C12(H12A,H12B), C13(H13A,H13B), C14(H14A,H14B)
2.b Aromatic/amide H refined with riding coordinates:
 N1(H1), C4(H4)
2.c Idealised Me refined as rotating group:
 N3(H3A,H3B,H3C), C15(H15A,H15B,H15C)
;
_olex2_submission_special_instructions 'No special instructions were received'

loop_
_space_group_symop_operation_xyz
'x, y, z'
'-x, -y, -z'

loop_
_atom_site_label
_atom_site_type_symbol
_atom_site_fract_x
_atom_site_fract_y
_atom_site_fract_z
_atom_site_U_iso_or_equiv
_atom_site_adp_type
_atom_site_occupancy
_atom_site_site_symmetry_order
_atom_site_calc_flag
_atom_site_refinement_flags_posn
F1 F 0.2605(3) 0.60108(12) 0.21026(8) 0.0282(4) Uani 1 1 d .
O1 O 0.8522(3) 0.33872(14) -0.00286(9) 0.0220(4) Uani 1 1 d .
O2 O 0.6745(4) 0.72252(14) 0.14360(10) 0.0253(4) Uani 1 1 d .
O3 O 0.8971(4) 0.20381(15) 0.15334(10) 0.0270(4) Uani 1 1 d .
O4 O 0.6630(3) 0.01387(14) 0.10326(10) 0.0237(4) Uani 1 1 d .
N2 N 0.5136(4) 0.33811(17) 0.08037(11) 0.0187(5) Uani 1 1 d .
N1 N 0.7549(4) 0.52831(17) 0.07129(11) 0.0194(5) Uani 1 1 d .
H1 H 0.877615 0.566578 0.049335 0.023 Uiso 1 1 calc R
N3 N 0.1641(4) -0.09351(18) 0.14746(12) 0.0239(5) Uani 1 1 d .
H3A H 0.130300 -0.175486 0.124110 0.029 Uiso 1 1 calc GR
H3B H 0.317761 -0.060517 0.130933 0.029 Uiso 1 1 calc GR
H3C H 0.011647 -0.049095 0.136905 0.029 Uiso 1 1 calc GR
C2 C 0.6196(5) 0.6060(2) 0.12677(14) 0.0212(6) Uani 1 1 d .
C1 C 0.7152(5) 0.3973(2) 0.04744(14) 0.0198(5) Uani 1 1 d .
C3 C 0.4145(5) 0.5332(2) 0.15764(14) 0.0195(5) Uani 1 1 d .
C6 C 0.7010(5) 0.1355(2) 0.11157(14) 0.0208(5) Uani 1 1 d .
C5 C 0.4771(5) 0.1974(2) 0.06320(14) 0.0197(5) Uani 1 1 d .
H5A H 0.493897 0.166426 0.009298 0.024 Uiso 1 1 calc R
H5B H 0.285513 0.171495 0.072874 0.024 Uiso 1 1 calc R
C4 C 0.3692(5) 0.4061(2) 0.13636(14) 0.0199(5) Uani 1 1 d .
H4 H 0.238279 0.362906 0.159691 0.024 Uiso 1 1 calc R
C7 C 0.2186(6) -0.0859(2) 0.23156(14) 0.0262(6) Uani 1 1 d .
H7A H 0.349980 -0.151119 0.241942 0.031 Uiso 1 1 calc R
H7B H 0.038818 -0.103951 0.251067 0.031 Uiso 1 1 calc R
C8 C 0.3457(6) 0.0450(2) 0.27298(15) 0.0284(6) Uani 1 1 d .
H8A H 0.518069 0.065816 0.250981 0.034 Uiso 1 1 calc R
H8B H 0.208288 0.109513 0.265765 0.034 Uiso 1 1 calc R
C10 C 0.5826(6) 0.1733(2) 0.39979(15) 0.0338(7) Uani 1 1 d .
H10A H 0.461137 0.244608 0.395452 0.041 Uiso 1 1 calc R
H10B H 0.752961 0.186352 0.374982 0.041 Uiso 1 1 calc R
C9 C 0.4207(6) 0.0492(2) 0.35776(15) 0.0319(7) Uani 1 1 d .
H9A H 0.537530 -0.022693 0.364562 0.038 Uiso 1 1 calc R
H9B H 0.244427 0.038640 0.380592 0.038 Uiso 1 1 calc R
C11 C 0.6740(6) 0.1751(3) 0.48415(15) 0.0350(7) Uani 1 1 d .
H11A H 0.503021 0.165394 0.509351 0.042 Uiso 1 1 calc R
H11B H 0.789129 0.101791 0.488546 0.042 Uiso 1 1 calc R
C12 C 0.8460(6) 0.2971(3) 0.52563(16) 0.0371(7) Uani 1 1 d .
H12A H 0.729021 0.370303 0.522518 0.045 Uiso 1 1 calc R
H12B H 1.014455 0.308135 0.499685 0.045 Uiso 1 1 calc R
C13 C 0.9432(7) 0.2967(3) 0.60939(16) 0.0397(7) Uani 1 1 d .
H13A H 0.773790 0.290446 0.635711 0.048 Uiso 1 1 calc R
H13B H 1.049745 0.220452 0.612416 0.048 Uiso 1 1 calc R
C14 C 1.1298(7) 0.4138(3) 0.65113(18) 0.0497(9) Uani 1 1 d .
H14A H 1.297532 0.421021 0.624298 0.060 Uiso 1 1 calc R
H14B H 1.197298 0.400528 0.702127 0.060 Uiso 1 1 calc R
C15 C 0.9809(8) 0.5399(3) 0.65848(19) 0.0546(9) Uani 1 1 d .
H15A H 0.932725 0.559275 0.608474 0.082 Uiso 1 1 calc GR
H15B H 1.107637 0.607736 0.689272 0.082 Uiso 1 1 calc GR
H15C H 0.808236 0.532486 0.682339 0.082 Uiso 1 1 calc GR

loop_
_atom_site_aniso_label
_atom_site_aniso_U_11
_atom_site_aniso_U_22
_atom_site_aniso_U_33
_atom_site_aniso_U_23
_atom_site_aniso_U_13
_atom_site_aniso_U_12
F1 0.0310(9) 0.0210(7) 0.0319(9) -0.0005(6) 0.0115(7) 0.0001(6)
O1 0.0232(9) 0.0185(8) 0.0237(10) 0.0028(7) 0.0026(8) -0.0016(7)
O2 0.0282(10) 0.0142(9) 0.0324(11) 0.0031(7) 0.0026(8) -0.0027(7)
O3 0.0246(10) 0.0217(9) 0.0333(11) 0.0075(8) -0.0040(8) -0.0063(7)
O4 0.0250(10) 0.0148(8) 0.0313(11) 0.0054(7) 0.0025(8) -0.0012(7)
N2 0.0184(11) 0.0140(9) 0.0238(12) 0.0048(8) 0.0012(9) -0.0007(8)
N1 0.0195(11) 0.0169(10) 0.0223(12) 0.0052(8) 0.0028(9) -0.0030(8)
N3 0.0225(11) 0.0172(10) 0.0311(13) 0.0043(9) 0.0000(9) -0.0016(8)
C2 0.0213(13) 0.0199(13) 0.0213(14) 0.0045(10) -0.0025(11) 0.0000(10)
C1 0.0192(13) 0.0154(12) 0.0241(15) 0.0056(10) -0.0028(11) -0.0020(10)
C3 0.0182(13) 0.0201(12) 0.0196(14) 0.0017(10) 0.0033(10) 0.0012(10)
C6 0.0196(13) 0.0210(13) 0.0234(14) 0.0063(10) 0.0065(11) -0.0009(10)
C5 0.0212(13) 0.0138(11) 0.0235(14) 0.0027(10) 0.0019(11) -0.0037(9)
C4 0.0177(12) 0.0198(12) 0.0227(14) 0.0065(10) 0.0005(10) -0.0010(10)
C7 0.0303(15) 0.0231(13) 0.0254(15) 0.0064(11) 0.0013(12) -0.0015(11)
C8 0.0340(16) 0.0216(13) 0.0291(16) 0.0057(11) 0.0003(12) 0.0005(11)
C10 0.0456(18) 0.0291(14) 0.0257(16) 0.0047(12) 0.0010(13) 0.0004(12)
C9 0.0424(17) 0.0244(13) 0.0287(16) 0.0052(11) 0.0032(13) -0.0012(12)
C11 0.0453(18) 0.0316(15) 0.0276(16) 0.0062(12) 0.0008(13) 0.0003(13)
C12 0.0423(18) 0.0400(16) 0.0282(17) 0.0063(13) 0.0022(13) -0.0019(13)
C13 0.0445(18) 0.0459(17) 0.0271(17) 0.0058(13) -0.0022(14) 0.0054(14)
C14 0.0350(18) 0.078(2) 0.0306(18) 0.0010(16) -0.0012(14) -0.0122(17)
C15 0.074(3) 0.048(2) 0.037(2) 0.0040(15) 0.0026(17) -0.0273(18)

loop_
_atom_type_symbol
_atom_type_description
_atom_type_scat_dispersion_real
_atom_type_scat_dispersion_imag
_atom_type_scat_source
C C 0.0033 0.0016 'International Tables Vol C Tables 4.2.6.8 and 6.1.1.4'
H H 0.0000 0.0000 'International Tables Vol C Tables 4.2.6.8 and 6.1.1.4'
F F 0.0171 0.0103 'International Tables Vol C Tables 4.2.6.8 and 6.1.1.4'
N N 0.0061 0.0033 'International Tables Vol C Tables 4.2.6.8 and 6.1.1.4'
O O 0.0106 0.0060 'International Tables Vol C Tables 4.2.6.8 and 6.1.1.4'

loop_
_geom_angle_atom_site_label_1
_geom_angle_atom_site_label_2
_geom_angle_atom_site_label_3
_geom_angle
C1 N2 C5 119.28(19)
C1 N2 C4 121.17(19)
C4 N2 C5 119.05(19)
C2 N1 H1 116.3
C1 N1 H1 116.3
C1 N1 C2 127.4(2)
H3A N3 H3B 109.5
H3A N3 H3C 109.5
H3B N3 H3C 109.5
C7 N3 H3A 109.5
C7 N3 H3B 109.5
C7 N3 H3C 109.5
O2 C2 N1 121.4(2)
O2 C2 C3 127.0(2)
N1 C2 C3 111.5(2)
O1 C1 N2 123.0(2)
O1 C1 N1 121.0(2)
N2 C1 N1 116.0(2)
F1 C3 C2 116.33(19)
C4 C3 F1 120.5(2)
C4 C3 C2 123.1(2)
O3 C6 O4 126.3(2)
O3 C6 C5 119.6(2)
O4 C6 C5 114.1(2)
N2 C5 C6 111.93(19)
N2 C5 H5A 109.2
N2 C5 H5B 109.2
C6 C5 H5A 109.2
C6 C5 H5B 109.2
H5A C5 H5B 107.9
N2 C4 H4 119.7
C3 C4 N2 120.7(2)
C3 C4 H4 119.7
N3 C7 H7A 109.2
N3 C7 H7B 109.2
N3 C7 C8 112.06(19)
H7A C7 H7B 107.9
C8 C7 H7A 109.2
C8 C7 H7B 109.2
C7 C8 H8A 109.3
C7 C8 H8B 109.3
H8A C8 H8B 107.9
C9 C8 C7 111.8(2)
C9 C8 H8A 109.3
C9 C8 H8B 109.3
H10A C10 H10B 107.7
C9 C10 H10A 108.8
C9 C10 H10B 108.8
C9 C10 C11 113.8(2)
C11 C10 H10A 108.8
C11 C10 H10B 108.8
C8 C9 C10 113.5(2)
C8 C9 H9A 108.9
C8 C9 H9B 108.9
C10 C9 H9A 108.9
C10 C9 H9B 108.9
H9A C9 H9B 107.7
C10 C11 H11A 108.8
C10 C11 H11B 108.8
H11A C11 H11B 107.7
C12 C11 C10 113.9(2)
C12 C11 H11A 108.8
C12 C11 H11B 108.8
C11 C12 H12A 108.9
C11 C12 H12B 108.9
C11 C12 C13 113.6(2)
H12A C12 H12B 107.7
C13 C12 H12A 108.9
C13 C12 H12B 108.9
C12 C13 H13A 108.6
C12 C13 H13B 108.6
H13A C13 H13B 107.5
C14 C13 C12 114.8(3)
C14 C13 H13A 108.6
C14 C13 H13B 108.6
C13 C14 H14A 108.6
C13 C14 H14B 108.6
C13 C14 C15 114.7(3)
H14A C14 H14B 107.6
C15 C14 H14A 108.6
C15 C14 H14B 108.6
C14 C15 H15A 109.5
C14 C15 H15B 109.5
C14 C15 H15C 109.5
H15A C15 H15B 109.5
H15A C15 H15C 109.5
H15B C15 H15C 109.5

loop_
_geom_bond_atom_site_label_1
_geom_bond_atom_site_label_2
_geom_bond_distance
F1 C3 1.358(3)
O1 C1 1.243(3)
O2 C2 1.225(3)
O3 C6 1.235(3)
O4 C6 1.272(3)
N2 C1 1.358(3)
N2 C5 1.464(3)
N2 C4 1.372(3)
N1 H1 0.8600
N1 C2 1.386(3)
N1 C1 1.371(3)
N3 H3A 0.8900
N3 H3B 0.8900
N3 H3C 0.8900
N3 C7 1.485(3)
C2 C3 1.429(3)
C3 C4 1.330(3)
C6 C5 1.529(3)
C5 H5A 0.9700
C5 H5B 0.9700
C4 H4 0.9300
C7 H7A 0.9700
C7 H7B 0.9700
C7 C8 1.511(3)
C8 H8A 0.9700
C8 H8B 0.9700
C8 C9 1.511(4)
C10 H10A 0.9700
C10 H10B 0.9700
C10 C9 1.517(4)
C10 C11 1.519(4)
C9 H9A 0.9700
C9 H9B 0.9700
C11 H11A 0.9700
C11 H11B 0.9700
C11 C12 1.518(4)
C12 H12A 0.9700
C12 H12B 0.9700
C12 C13 1.519(4)
C13 H13A 0.9700
C13 H13B 0.9700
C13 C14 1.514(4)
C14 H14A 0.9700
C14 H14B 0.9700
C14 C15 1.516(5)
C15 H15A 0.9600
C15 H15B 0.9600
C15 H15C 0.9600
